data_9011045
loop_
_publ_author_name
'Mooney-Slater R C L'

_publ_section_title
;X-ray diffraction study of indium phosphate dihydrate and isostructural
 thallic compounds
;
_journal_name_full 'Acta Crystallographica'
_journal_page_first 1140
_journal_page_last 1146
_journal_paper_doi 10.1107/S0365110X61003351
_journal_volume 14
_journal_year 1961
_chemical_formula_structural InPO4*2H2O
_chemical_formula_sum 'H4 In O6 P'
_space_group_IT_number 61
_symmetry_space_group_name_Hall '-P 2ac 2ab'
_symmetry_space_group_name_H-M 'P b c a'
_cell_angle_alpha 90
_cell_angle_beta 90
_cell_angle_gamma 90
_cell_formula_units_Z 8
_cell_length_a 10.36
_cell_length_b 8.84
_cell_length_c 10.19
_cell_volume 933.225
_database_code_amcsd 0009264
_exptl_crystal_density_diffrn 3.499
_cod_original_formula_sum 'In P O6 H4'
_cod_database_code 9011045
_amcsd_formula_title InPO4*2H2O

loop_
_space_group_symop_operation_xyz
x,y,z
x,1/2-y,1/2+z
-x,1/2+y,1/2-z
1/2-x,1/2+y,z
1/2+x,1/2-y,-z
1/2+x,y,1/2-z
1/2-x,-y,1/2+z
-x,-y,-z

loop_
_atom_site_label
_atom_site_fract_x
_atom_site_fract_y
_atom_site_fract_z
_atom_site_type_symbol
_atom_site_attached_hydrogens
In 0.13100 0.15380 0.17290 In 0
P 0.14800 0.46300 0.36000 P 0
O1 0.28700 0.47600 0.30400 O 0
O2 0.05700 0.58100 0.29500 O 0
O3 0.09600 0.30000 0.34000 O 0
O4 0.15200 0.49200 0.51000 O 0
Wat1 0.54400 0.34400 0.45000 O 2
Wat2 0.81600 0.24500 0.36600 O 2

loop_
_cod_changelog_entry_id
_cod_changelog_entry_author
_cod_changelog_entry_date
_cod_changelog_entry_text
1
;cod-tools version 3.8.0
Id: cif_guess_AMCSD_atom_types 9574 2023-05-10 09:00:05Z saulius
;
2023-05-10T18:52:53+03:00
;Derived atom types and hydrogen counts
from atom names that follow the AMCSD naming convention
(Wat == water, O-H == hydroxyl).
;

loop_
_cod_related_entry_id
_cod_related_entry_database
_cod_related_entry_code
1 AMCSD 0009264
